data_4500810
loop_
_publ_author_name
'Waldschmidt, Audrey'
'Rietveld, Ivo'
'Couvrat, Nicolas'
'Dupray, Val\'erie'
'Sanselme, Morgane'
'Berton, Benjamin'
'Nicolai, B\'eatrice'
'Mah\'e, Nathalie'
'Petit, Samuel'
'C\'eolin, Ren\'e'
'Coquerel, G\'erard'

_publ_section_title
;
 About Aged Heterogeneous Liquid Inclusions Inside Organic Crystals in
 Relation to Crystal Formation, Structure, and Morphology
;
_journal_issue 6
_journal_name_full 'Crystal Growth &amp; Design'
_journal_page_first 2580
_journal_paper_doi 10.1021/cg200331n
_journal_volume 11
_journal_year 2011
_chemical_compound_source 'synthesis as described'
_chemical_formula_moiety 'C16 H14 O2'
_chemical_formula_sum 'C16 H14 O2'
_chemical_formula_weight 238.27
_chemical_name_systematic
;
 ?
;
_space_group_IT_number 14
_symmetry_cell_setting monoclinic
_symmetry_Int_Tables_number 14
_symmetry_space_group_name_Hall '-P 2ybc'
_symmetry_space_group_name_H-M 'P 1 21/c 1'
_atom_sites_solution_hydrogens geom
_atom_sites_solution_primary direct
_atom_sites_solution_secondary difmap
_audit_conform_dict_location ftp://ftp.iucr.org/pub/cif_core.dic
_audit_conform_dict_name cif_core.dic
_audit_conform_dict_version 2.3
_audit_creation_date 2010-07-13T09:38:17-00:00
_audit_creation_method 'WinGX routine CIF_UPDATE'
_cell_angle_alpha 90
_cell_angle_beta 92.043(2)
_cell_angle_gamma 90
_cell_formula_units_Z 4
_cell_length_a 5.6103(7)
_cell_length_b 14.6856(18)
_cell_length_c 15.5496(19)
_cell_measurement_reflns_used 0
_cell_measurement_temperature 293(2)
_cell_measurement_theta_max 0
_cell_measurement_theta_min 0
_cell_measurement_wavelength 0.71073
_cell_volume 1280.3(3)
_computing_molecular_graphics 'Ortep-3 for Windows (Farrugia, 1997)'
_computing_publication_material 'WinGX publication routines (Farrugia, 1999)'
_computing_structure_refinement 'SHELXL-97 (Sheldrick, 1997)'
_computing_structure_solution 'SHELXS-86 (Sheldrick, 1986)'
_diffrn_ambient_temperature 293(2)
_diffrn_measured_fraction_theta_full 0.994
_diffrn_measured_fraction_theta_max 0.994
_diffrn_radiation_monochromator graphite
_diffrn_radiation_probe x-ray
_diffrn_radiation_type MoK\a
_diffrn_radiation_wavelength 0.71073
_diffrn_reflns_av_R_equivalents 0.0232
_diffrn_reflns_av_unetI/netI 0.0196
_diffrn_reflns_limit_h_max 6
_diffrn_reflns_limit_h_min -6
_diffrn_reflns_limit_k_max 18
_diffrn_reflns_limit_k_min -18
_diffrn_reflns_limit_l_max 19
_diffrn_reflns_limit_l_min -19
_diffrn_reflns_number 10069
_diffrn_reflns_theta_full 26.42
_diffrn_reflns_theta_max 26.42
_diffrn_reflns_theta_min 1.91
_exptl_absorpt_coefficient_mu 0.081
_exptl_absorpt_correction_type none
_exptl_crystal_colour colourless
_exptl_crystal_density_diffrn 1.236
_exptl_crystal_density_method 'not measured'
_exptl_crystal_description rodlike
_exptl_crystal_F_000 504
_exptl_crystal_size_max 0.4
_exptl_crystal_size_mid 0.2
_exptl_crystal_size_min 0.2
_refine_diff_density_max 0.171
_refine_diff_density_min -0.191
_refine_diff_density_rms 0.032
_refine_ls_extinction_coef 0.029(4)
_refine_ls_extinction_expression Fc^*^=kFc[1+0.001xFc^2^\l^3^/sin(2\q)]^-1/4^
_refine_ls_extinction_method SHELXL
_refine_ls_goodness_of_fit_ref 1.005
_refine_ls_hydrogen_treatment mixed
_refine_ls_matrix_type full
_refine_ls_number_parameters 192
_refine_ls_number_reflns 2609
_refine_ls_number_restraints 0
_refine_ls_restrained_S_all 1.005
_refine_ls_R_factor_all 0.0528
_refine_ls_R_factor_gt 0.0432
_refine_ls_shift/su_max 0.001
_refine_ls_shift/su_mean 0
_refine_ls_structure_factor_coef Fsqd
_refine_ls_weighting_details 'calc w=1/[\s^2^(Fo^2^)+(0.0795P)^2^+0.1055P] where P=(Fo^2^+2Fc^2^)/3'
_refine_ls_weighting_scheme calc
_refine_ls_wR_factor_gt 0.1242
_refine_ls_wR_factor_ref 0.1325
_reflns_number_gt 2133
_reflns_number_total 2609
_reflns_threshold_expression >2sigma(I)
_cod_data_source_file cg200331n_si_002.cif
_cod_data_source_block lusirtm
_cod_original_sg_symbol_H-M 'P 21/c'
_cod_database_code 4500810

loop_
_symmetry_equiv_pos_as_xyz
'x, y, z'
'-x, y+1/2, -z+1/2'
'-x, -y, -z'
'x, -y-1/2, z-1/2'

loop_
_atom_site_label
_atom_site_type_symbol
_atom_site_fract_x
_atom_site_fract_y
_atom_site_fract_z
_atom_site_U_iso_or_equiv
_atom_site_adp_type
_atom_site_occupancy
_atom_site_symmetry_multiplicity
_atom_site_calc_flag
_atom_site_refinement_flags
_atom_site_disorder_assembly
_atom_site_disorder_group
O1 O 0.20881(16) 0.01017(6) 0.10038(6) 0.0566(3) Uani 1 1 d . . .
O2 O 0.53366(19) 0.01070(7) 0.18865(7) 0.0713(3) Uani 1 1 d . . .
C1 C -0.1408(18) -0.4698(6) 0.1501(4) 0.097(2) Uani 0.682(8) 1 d P A 1
H1A H -0.0471 -0.4806 0.1996 0.117 Uiso 0.682(8) 1 calc PR A 1
H1B H -0.2927 -0.4949 0.1444 0.117 Uiso 0.682(8) 1 calc PR A 1
C2 C -0.0591(6) -0.41912(16) 0.0885(3) 0.0649(10) Uani 0.682(8) 1 d P A 1
H2 H -0.1581 -0.4098 0.04 0.078 Uiso 0.682(8) 1 calc PR A 1
C3 C 0.1798(11) -0.3753(4) 0.0901(5) 0.066(2) Uani 0.682(8) 1 d P A 1
H3A H 0.2631 -0.3958 0.0401 0.079 Uiso 0.682(8) 1 calc PR A 1
H3B H 0.2691 -0.3968 0.1407 0.079 Uiso 0.682(8) 1 calc PR A 1
C1B C -0.188(4) -0.4670(13) 0.1131(9) 0.088(4) Uani 0.318(8) 1 d P A 2
H1B1 H -0.215 -0.4736 0.054 0.106 Uiso 0.318(8) 1 calc PR A 2
H1B2 H -0.294 -0.4924 0.151 0.106 Uiso 0.318(8) 1 calc PR A 2
C2B C 0.0007(14) -0.4217(4) 0.1430(6) 0.071(2) Uani 0.318(8) 1 d P A 2
H2B H 0.0241 -0.416 0.2023 0.085 Uiso 0.318(8) 1 calc PR A 2
C3B C 0.176(3) -0.3797(6) 0.0866(10) 0.065(6) Uani 0.318(8) 1 d P A 2
H3B1 H 0.1389 -0.3979 0.0277 0.078 Uiso 0.318(8) 1 calc PR A 2
H3B2 H 0.3333 -0.4031 0.1023 0.078 Uiso 0.318(8) 1 calc PR A 2
C4 C 0.1831(2) -0.27377(9) 0.09106(8) 0.0498(3) Uani 1 1 d . . .
C5 C 0.0080(2) -0.22382(9) 0.13038(9) 0.0529(3) Uani 1 1 d . A .
H5 H -0.1186 -0.254 0.1549 0.064 Uiso 1 1 calc R . .
C6 C 0.0187(2) -0.12952(9) 0.13379(8) 0.0527(3) Uani 1 1 d . . .
H6 H -0.1002 -0.0964 0.1599 0.063 Uiso 1 1 calc R A .
C7 C 0.2070(2) -0.08588(8) 0.09807(8) 0.0485(3) Uani 1 1 d . A .
C8 C 0.3827(2) -0.13312(9) 0.05787(8) 0.0562(4) Uani 1 1 d . . .
H8 H 0.5085 -0.1025 0.0333 0.067 Uiso 1 1 calc R A .
C9 C 0.3687(2) -0.22702(9) 0.05457(9) 0.0564(4) Uani 1 1 d . A .
H9 H 0.4864 -0.2595 0.0273 0.068 Uiso 1 1 calc R . .
C10 C 0.3787(2) 0.05144(9) 0.15031(7) 0.0479(3) Uani 1 1 d . . .
C11 C 0.3460(2) 0.15140(8) 0.15207(7) 0.0444(3) Uani 1 1 d . . .
C12 C 0.1463(2) 0.19384(9) 0.11550(9) 0.0521(3) Uani 1 1 d . . .
H12 H 0.0283 0.1596 0.0871 0.062 Uiso 1 1 calc R . .
C13 C 0.1234(3) 0.28718(9) 0.12136(10) 0.0603(4) Uani 1 1 d . . .
H13 H -0.011 0.3157 0.0972 0.072 Uiso 1 1 calc R . .
C14 C 0.2983(3) 0.33832(9) 0.16277(9) 0.0614(4) Uani 1 1 d . . .
H14 H 0.282 0.4012 0.1662 0.074 Uiso 1 1 calc R . .
C15 C 0.4967(3) 0.29673(10) 0.19893(9) 0.0631(4) Uani 1 1 d . . .
H15 H 0.6145 0.3314 0.2269 0.076 Uiso 1 1 calc R . .
C16 C 0.5211(2) 0.20357(9) 0.19371(8) 0.0553(4) Uani 1 1 d . . .
H16 H 0.6557 0.1755 0.2182 0.066 Uiso 1 1 calc R . .

loop_
_atom_site_aniso_label
_atom_site_aniso_U_11
_atom_site_aniso_U_22
_atom_site_aniso_U_33
_atom_site_aniso_U_23
_atom_site_aniso_U_13
_atom_site_aniso_U_12
O1 0.0627(6) 0.0385(5) 0.0672(6) 0.0005(4) -0.0151(5) -0.0008(4)
O2 0.0750(7) 0.0512(6) 0.0856(7) -0.0058(5) -0.0272(6) 0.0144(5)
C1 0.119(6) 0.060(3) 0.116(5) 0.010(4) 0.044(4) 0.012(3)
C2 0.0790(19) 0.0398(12) 0.076(2) 0.0005(12) 0.0009(14) -0.0017(12)
C3 0.059(4) 0.068(4) 0.069(4) -0.010(3) 0.000(3) 0.009(2)
C1B 0.088(6) 0.064(7) 0.114(9) -0.021(8) 0.018(8) -0.012(5)
C2B 0.102(5) 0.041(3) 0.069(5) -0.002(3) -0.007(4) -0.007(3)
C3B 0.094(11) 0.008(3) 0.094(11) -0.009(4) -0.001(7) 0.002(4)
C4 0.0523(8) 0.0424(7) 0.0543(7) -0.0066(5) -0.0049(6) 0.0032(5)
C5 0.0496(7) 0.0457(7) 0.0638(8) -0.0044(6) 0.0058(6) -0.0025(5)
C6 0.0485(7) 0.0460(7) 0.0635(8) -0.0083(6) 0.0016(6) 0.0054(5)
C7 0.0533(7) 0.0397(6) 0.0518(7) -0.0011(5) -0.0080(6) 0.0010(5)
C8 0.0567(8) 0.0543(8) 0.0582(8) -0.0015(6) 0.0077(6) -0.0062(6)
C9 0.0542(8) 0.0539(8) 0.0615(8) -0.0098(6) 0.0085(6) 0.0054(6)
C10 0.0501(7) 0.0461(7) 0.0474(7) -0.0006(5) -0.0011(5) 0.0030(5)
C11 0.0489(7) 0.0430(7) 0.0413(6) 0.0007(5) 0.0030(5) 0.0005(5)
C12 0.0504(7) 0.0479(7) 0.0573(7) -0.0008(6) -0.0057(6) 0.0003(5)
C13 0.0621(8) 0.0498(8) 0.0687(9) 0.0044(6) -0.0035(7) 0.0108(6)
C14 0.0767(10) 0.0410(7) 0.0667(9) -0.0015(6) 0.0052(7) 0.0007(6)
C15 0.0687(9) 0.0514(8) 0.0685(9) -0.0091(6) -0.0072(7) -0.0110(7)
C16 0.0535(8) 0.0524(8) 0.0594(8) -0.0021(6) -0.0078(6) 0.0009(6)

loop_
_atom_type_symbol
_atom_type_description
_atom_type_scat_dispersion_real
_atom_type_scat_dispersion_imag
_atom_type_scat_source
C C 0.0033 0.0016 'International Tables Vol C Tables 4.2.6.8 and 6.1.1.4'
H H 0 0 'International Tables Vol C Tables 4.2.6.8 and 6.1.1.4'
O O 0.0106 0.006 'International Tables Vol C Tables 4.2.6.8 and 6.1.1.4'

loop_
_geom_angle_atom_site_label_1
_geom_angle_atom_site_label_2
_geom_angle_atom_site_label_3
_geom_angle
C10 O1 C7 117.86(9)
C2 C1 H1A 120
C2 C1 H1B 120
H1A C1 H1B 120
C1 C2 C3 125.0(6)
C1 C2 H2 117.5
C3 C2 H2 117.5
C2 C3 C4 116.4(4)
C2 C3 H3A 108.2
C4 C3 H3A 108.2
C2 C3 H3B 108.2
C4 C3 H3B 108.2
H3A C3 H3B 107.3
C2B C1B H1B1 120
C2B C1B H1B2 120
H1B1 C1B H1B2 120
C1B C2B C3B 122.9(13)
C1B C2B H2B 118.5
C3B C2B H2B 118.5
C2B C3B C4 114.0(9)
C2B C3B H3B1 108.7
C4 C3B H3B1 108.7
C2B C3B H3B2 108.7
C4 C3B H3B2 108.7
H3B1 C3B H3B2 107.6
C9 C4 C5 118.24(12)
C9 C4 C3 120.1(3)
C5 C4 C3 121.7(3)
C9 C4 C3B 119.7(6)
C5 C4 C3B 122.1(6)
C3 C4 C3B 2.1(8)
C4 C5 C6 121.02(12)
C4 C5 H5 119.5
C6 C5 H5 119.5
C7 C6 C5 118.96(12)
C7 C6 H6 120.5
C5 C6 H6 120.5
C6 C7 C8 121.62(12)
C6 C7 O1 117.52(11)
C8 C7 O1 120.79(11)
C7 C8 C9 118.69(12)
C7 C8 H8 120.7
C9 C8 H8 120.7
C8 C9 C4 121.45(12)
C8 C9 H9 119.3
C4 C9 H9 119.3
O2 C10 O1 123.16(12)
O2 C10 C11 125.10(11)
O1 C10 C11 111.73(10)
C12 C11 C16 119.44(12)
C12 C11 C10 122.51(11)
C16 C11 C10 118.04(11)
C13 C12 C11 119.70(12)
C13 C12 H12 120.2
C11 C12 H12 120.2
C14 C13 C12 120.39(13)
C14 C13 H13 119.8
C12 C13 H13 119.8
C15 C14 C13 120.19(13)
C15 C14 H14 119.9
C13 C14 H14 119.9
C14 C15 C16 119.92(13)
C14 C15 H15 120
C16 C15 H15 120
C15 C16 C11 120.36(12)
C15 C16 H16 119.8
C11 C16 H16 119.8

loop_
_geom_bond_atom_site_label_1
_geom_bond_atom_site_label_2
_geom_bond_distance
O1 C10 1.3512(14)
O1 C7 1.4110(14)
O2 C10 1.1968(14)
C1 C2 1.308(10)
C1 H1A 0.93
C1 H1B 0.93
C2 C3 1.486(7)
C2 H2 0.93
C3 C4 1.491(6)
C3 H3A 0.97
C3 H3B 0.97
C1B C2B 1.32(2)
C1B H1B1 0.93
C1B H1B2 0.93
C2B C3B 1.476(16)
C2B H2B 0.93
C3B C4 1.558(9)
C3B H3B1 0.97
C3B H3B2 0.97
C4 C9 1.3855(19)
C4 C5 1.3854(18)
C5 C6 1.3870(18)
C5 H5 0.93
C6 C7 1.3704(18)
C6 H6 0.93
C7 C8 1.3737(18)
C8 C9 1.3822(19)
C8 H8 0.93
C9 H9 0.93
C10 C11 1.4797(17)
C11 C12 1.3860(17)
C11 C16 1.3878(17)
C12 C13 1.3801(18)
C12 H12 0.93
C13 C14 1.377(2)
C13 H13 0.93
C14 C15 1.372(2)
C14 H14 0.93
C15 C16 1.3776(19)
C15 H15 0.93
C16 H16 0.93

loop_
_geom_torsion_atom_site_label_1
_geom_torsion_atom_site_label_2
_geom_torsion_atom_site_label_3
_geom_torsion_atom_site_label_4
_geom_torsion
C1 C2 C3 C4 -115.1(6)
C1B C2B C3B C4 114.4(13)
C2 C3 C4 C9 -150.6(4)
C2 C3 C4 C5 31.6(7)
C2 C3 C4 C3B -7E1(2)
C2B C3B C4 C9 167.7(7)
C2B C3B C4 C5 -12.6(14)
C2B C3B C4 C3 7E1(2)
C9 C4 C5 C6 -0.46(19)
C3 C4 C5 C6 177.4(3)
C3B C4 C5 C6 179.8(7)
C4 C5 C6 C7 -0.51(19)
C5 C6 C7 C8 1.12(19)
C5 C6 C7 O1 178.17(11)
C10 O1 C7 C6 112.44(12)
C10 O1 C7 C8 -70.48(15)
C6 C7 C8 C9 -0.73(19)
O1 C7 C8 C9 -177.69(11)
C7 C8 C9 C4 -0.3(2)
C5 C4 C9 C8 0.86(19)
C3 C4 C9 C8 -177.0(3)
C3B C4 C9 C8 -179.4(7)
C7 O1 C10 O2 4.06(17)
C7 O1 C10 C11 -175.18(10)
O2 C10 C11 C12 -171.44(13)
O1 C10 C11 C12 7.78(16)
O2 C10 C11 C16 7.21(19)
O1 C10 C11 C16 -173.57(10)
C16 C11 C12 C13 -0.39(19)
C10 C11 C12 C13 178.24(12)
C11 C12 C13 C14 0.4(2)
C12 C13 C14 C15 -0.3(2)
C13 C14 C15 C16 0.1(2)
C14 C15 C16 C11 0.0(2)
C12 C11 C16 C15 0.19(19)
C10 C11 C16 C15 -178.50(12)
